data_2311684
loop_
_publ_author_name
'Zhang, Zhi-Hui'
'Zhang, Qi'
'Zhang, Qing-Qing'
'Chen, Chen'
'He, Ming-Yang'
'Chen, Qun'
'Song, Guo-Qiang'
'Xuan, Xiao-Peng'
'Huang, Xian-Feng'

_publ_section_title
;
 From a binary salt to salt co-crystals of antibacterial agent
 lomefloxacin with improved solubility and bioavailability.
;
_journal_issue 'Pt 4'
_journal_name_full 'Acta crystallographica Section B, Structural science, crystal engineering and materials'
_journal_page_first 437
_journal_page_last 446
_journal_paper_doi 10.1107/S2052520615011191
_journal_volume 71
_journal_year 2015
_chemical_formula_moiety 'C17 H20 F2 N3 O3, C8 H6 O4, C4 H3 N2 O3, C H4 O, H2 O'
_chemical_formula_sum 'C30 H35 F2 N5 O12'
_chemical_formula_weight 695.63
_space_group_IT_number 2
_space_group_name_Hall '-P 1'
_space_group_name_H-M_alt 'P -1'
_symmetry_cell_setting triclinic
_symmetry_space_group_name_H-M 'P -1'
_atom_sites_solution_hydrogens geom
_atom_sites_solution_primary direct
_atom_sites_solution_secondary difmap
_cell_angle_alpha 86.396(12)
_cell_angle_beta 71.375(11)
_cell_angle_gamma 74.221(12)
_cell_formula_units_Z 2
_cell_length_a 10.032(4)
_cell_length_b 12.123(5)
_cell_length_c 14.336(6)
_cell_measurement_reflns_used 834
_cell_measurement_temperature 296(2)
_cell_measurement_theta_max 20.73
_cell_measurement_theta_min 2.27
_cell_volume 1589.4(11)
_computing_cell_refinement 'Bruker SAINT (Bruker, 2009)'
_computing_data_collection 'Bruker APEX2 (Bruker, 2009)'
_computing_data_reduction 'Bruker SAINT'
_computing_molecular_graphics 'Bruker SHELXTL'
_computing_publication_material 'Bruker SHELXTL'
_computing_structure_refinement 'SHELXTL (Sheldrick, 2008)'
_computing_structure_solution 'SHELXTL (Sheldrick, 2008)'
_diffrn_ambient_temperature 296(2)
_diffrn_measured_fraction_theta_full 0.991
_diffrn_measured_fraction_theta_max 0.991
_diffrn_measurement_device_type 'Bruker APEX-II CCD'
_diffrn_measurement_method '\f and \w scans'
_diffrn_radiation_monochromator graphite
_diffrn_radiation_source 'fine-focus sealed tube'
_diffrn_radiation_type MoK\a
_diffrn_radiation_wavelength 0.71073
_diffrn_reflns_av_R_equivalents 0.0532
_diffrn_reflns_av_sigmaI/netI 0.1296
_diffrn_reflns_limit_h_max 11
_diffrn_reflns_limit_h_min -11
_diffrn_reflns_limit_k_max 13
_diffrn_reflns_limit_k_min -14
_diffrn_reflns_limit_l_max 17
_diffrn_reflns_limit_l_min -14
_diffrn_reflns_number 8932
_diffrn_reflns_theta_full 25.00
_diffrn_reflns_theta_max 25.00
_diffrn_reflns_theta_min 1.50
_diffrn_standards_number 0
_exptl_absorpt_coefficient_mu 0.121
_exptl_absorpt_correction_T_max 0.9810
_exptl_absorpt_correction_T_min 0.9705
_exptl_absorpt_correction_type multi-scan
_exptl_absorpt_process_details SADABS
_exptl_crystal_colour colorless
_exptl_crystal_density_diffrn 1.453
_exptl_crystal_density_method 'not measured'
_exptl_crystal_description block
_exptl_crystal_F_000 728
_exptl_crystal_size_max 0.25
_exptl_crystal_size_mid 0.20
_exptl_crystal_size_min 0.16
_refine_diff_density_max 0.403
_refine_diff_density_min -0.348
_refine_ls_extinction_method none
_refine_ls_goodness_of_fit_ref 1.018
_refine_ls_hydrogen_treatment mixed
_refine_ls_matrix_type full
_refine_ls_number_parameters 447
_refine_ls_number_reflns 5533
_refine_ls_number_restraints 18
_refine_ls_restrained_S_all 1.017
_refine_ls_R_factor_all 0.1993
_refine_ls_R_factor_gt 0.0882
_refine_ls_shift/su_max 0.001
_refine_ls_shift/su_mean 0.000
_refine_ls_structure_factor_coef Fsqd
_refine_ls_weighting_details 'calc w=1/[\s^2^(Fo^2^)+(0.1255P)^2^+0.9780P] where P=(Fo^2^+2Fc^2^)/3'
_refine_ls_weighting_scheme calc
_refine_ls_wR_factor_gt 0.2162
_refine_ls_wR_factor_ref 0.2920
_reflns_number_gt 2356
_reflns_number_total 5533
_reflns_threshold_expression >2sigma(I)
_cod_data_source_file um5002sup1.cif
_cod_data_source_block 3
_cod_depositor_comments
;
The following automatic conversions were performed:

data item '_symmetry_cell_setting' value 'Triclinic' was changed to
'triclinic' in accordance with the
/home/saulius/struct/COD-crude-data/automatic-downloads/DataCite-retrospective/IUCr/depositions/lib/dictionaries/cif_core.dic
dictionary named 'cif_core.dic' version 2.4.2 last updated on
2011-04-26.

Automatic conversion script
Id: cif_fix_values 7556 2019-12-06 15:28:31Z antanas 
;
_cod_original_cell_volume 1589.5(11)
_cod_original_sg_symbol_H-M P-1
_cod_database_code 2311684

loop_
_symmetry_equiv_pos_as_xyz
'x, y, z'
'-x, -y, -z'

loop_
_atom_site_type_symbol
_atom_site_label
_atom_site_fract_x
_atom_site_fract_y
_atom_site_fract_z
_atom_site_U_iso_or_equiv
_atom_site_adp_type
_atom_site_calc_flag
_atom_site_refinement_flags
_atom_site_occupancy
_atom_site_symmetry_multiplicity
C C1 0.0648(8) 0.1484(7) 0.6973(5) 0.065(2) Uani d . 1 1
H H1A 0.1693 0.1272 0.6860 0.078 Uiso calc R 1 1
H H1B 0.0259 0.2262 0.7243 0.078 Uiso calc R 1 1
C C2 0.0021(8) 0.0746(7) 0.7679(5) 0.063(2) Uani d . 1 1
H H2 0.0555 -0.0034 0.7420 0.076 Uiso calc R 1 1
C C3 -0.1744(9) 0.0843(8) 0.6777(5) 0.073(3) Uani d . 1 1
H H3A -0.1312 0.0071 0.6495 0.088 Uiso calc R 1 1
H H3B -0.2782 0.1029 0.6871 0.088 Uiso calc R 1 1
C C4 -0.1127(8) 0.1621(8) 0.6096(5) 0.074(3) Uani d . 1 1
H H4A -0.1681 0.2403 0.6306 0.089 Uiso calc R 1 1
H H4B -0.1177 0.1487 0.5450 0.089 Uiso calc R 1 1
C C5 0.0162(8) 0.0787(7) 0.8696(4) 0.061(2) Uani d . 1 1
H H5A 0.1140 0.0792 0.8638 0.092 Uiso calc R 1 1
H H5B -0.0056 0.0125 0.9049 0.092 Uiso calc R 1 1
H H5C -0.0510 0.1468 0.9045 0.092 Uiso calc R 1 1
C C6 0.1463(7) 0.1525(6) 0.5147(4) 0.0411(16) Uani d . 1 1
C C7 0.1183(7) 0.2358(5) 0.4476(4) 0.0419(16) Uani d . 1 1
C C8 0.2209(7) 0.2398(5) 0.3526(4) 0.0359(15) Uani d . 1 1
C C9 0.3570(7) 0.1603(5) 0.3332(4) 0.0401(15) Uani d . 1 1
C C10 0.3863(7) 0.0773(6) 0.4027(5) 0.0460(17) Uani d . 1 1
H H10 0.4762 0.0230 0.3883 0.055 Uiso calc R 1 1
C C11 0.2845(9) 0.0775(6) 0.4885(5) 0.055(2) Uani d . 1 1
C C12 0.4731(7) 0.1565(6) 0.2389(5) 0.0415(16) Uani d . 1 1
C C13 0.4312(7) 0.2396(6) 0.1709(4) 0.0446(16) Uani d . 1 1
C C14 0.2990(7) 0.3151(5) 0.1947(4) 0.0409(15) Uani d . 1 1
H H14 0.2790 0.3681 0.1479 0.049 Uiso calc R 1 1
C C15 0.5383(10) 0.2421(7) 0.0673(5) 0.061(2) Uani d . 1 1
C C16 0.0566(7) 0.4157(5) 0.2981(5) 0.0461(17) Uani d . 1 1
H H16A -0.0269 0.3893 0.3372 0.055 Uiso calc R 1 1
H H16B 0.0430 0.4393 0.2351 0.055 Uiso calc R 1 1
C C17 0.0654(8) 0.5163(6) 0.3499(5) 0.060(2) Uani d . 1 1
H H17A 0.0839 0.4920 0.4107 0.090 Uiso calc R 1 1
H H17B -0.0253 0.5748 0.3634 0.090 Uiso calc R 1 1
H H17C 0.1431 0.5463 0.3088 0.090 Uiso calc R 1 1
C C18 0.6637(6) 0.3064(5) 0.3644(4) 0.0350(14) Uani d . 1 1
C C19 0.6006(7) 0.2837(5) 0.4624(4) 0.0427(16) Uani d U 1 1
H H19 0.6529 0.2268 0.4936 0.051 Uiso calc R 1 1
C C20 0.4608(6) 0.3451(5) 0.5139(4) 0.0362(15) Uani d U 1 1
C C21 0.3839(7) 0.4292(6) 0.4661(4) 0.0457(16) Uani d . 1 1
H H21 0.2907 0.4716 0.5016 0.055 Uiso calc R 1 1
C C22 0.4384(7) 0.4517(6) 0.3712(5) 0.0516(18) Uani d . 1 1
H H22 0.3831 0.5069 0.3406 0.062 Uiso calc R 1 1
C C23 0.5847(7) 0.3887(6) 0.3174(4) 0.0469(17) Uani d . 1 1
H H23 0.6256 0.4033 0.2514 0.056 Uiso calc R 1 1
C C24 0.8106(7) 0.2425(5) 0.3165(4) 0.0402(15) Uani d . 1 1
C C25 0.3944(8) 0.3194(6) 0.6211(5) 0.0496(18) Uani d U 1 1
C C26 0.4171(7) 0.1209(5) 0.9144(4) 0.0376(15) Uani d . 1 1
N N4 0.3344(5) 0.1041(4) 1.0071(3) 0.0385(13) Uani d . 1 1
H H4 0.3733 0.0500 1.0396 0.046 Uiso calc R 1 1
C C28 0.1936(6) 0.1666(5) 1.0530(4) 0.0317(14) Uani d . 1 1
C C29 0.2059(7) 0.2719(6) 0.9031(4) 0.0444(16) Uani d . 1 1
C C30 0.2187(9) 0.5482(8) -0.0095(6) 0.083(3) Uani d . 1 1
H H30A 0.1997 0.6200 -0.0416 0.124 Uiso calc R 1 1
H H30B 0.1803 0.4954 -0.0334 0.124 Uiso calc R 1 1
H H30C 0.3221 0.5173 -0.0233 0.124 Uiso calc R 1 1
F F1 -0.0098(4) 0.3151(3) 0.4739(2) 0.0527(10) Uani d . 1 1
F F2 0.3102(5) -0.0062(4) 0.5539(3) 0.0769(14) Uani d . 1 1
N N1 0.0394(6) 0.1466(5) 0.6040(3) 0.0480(14) Uani d . 1 1
N N2 -0.1525(6) 0.0863(5) 0.7752(3) 0.0467(14) Uani d . 1 1
H H2A -0.1822 0.0288 0.8110 0.056 Uiso calc R 1 1
H H2B -0.2085 0.1527 0.8071 0.056 Uiso calc R 1 1
N N3 0.1929(6) 0.3195(4) 0.2820(3) 0.0375(12) Uani d . 1 1
C C27 0.1306(6) 0.2538(6) 1.0010(4) 0.0415(16) Uani d . 1 1
H H27 0.0377 0.3007 1.0311 0.050 Uiso calc R 1 1
N N6 0.3441(6) 0.2047(4) 0.8653(3) 0.0431(13) Uani d . 1 1
H H6 0.3905 0.2155 0.8051 0.052 Uiso calc R 1 1
O O1 0.5988(6) 0.0897(4) 0.2208(3) 0.0665(14) Uani d . 1 1
O O2 0.6615(6) 0.1717(5) 0.0520(4) 0.0788(17) Uani d . 1 1
H H2C 0.6687 0.1644 0.1076 0.118 Uiso d R 1 1
O O3 0.5027(6) 0.3077(5) 0.0077(4) 0.0758(16) Uani d . 1 1
O O4 0.8688(5) 0.2551(4) 0.2184(3) 0.0589(13) Uani d . 1 1
H H4C 0.9431 0.2030 0.1965 0.088 Uiso calc R 1 1
O O5 0.8919(5) 0.1779(4) 0.3588(3) 0.0538(12) Uani d . 1 1
O O6 0.4688(7) 0.2426(5) 0.6585(3) 0.0884(19) Uani d . 1 1
O O7 0.2681(6) 0.3843(4) 0.6656(3) 0.0657(14) Uani d . 1 1
H H7 0.2346 0.3695 0.7237 0.099 Uiso d R 1 1
O O8 0.1514(5) 0.3449(4) 0.8485(3) 0.0539(13) Uani d . 1 1
O O9 0.5428(5) 0.0650(4) 0.8776(3) 0.0547(13) Uani d . 1 1
O O10 0.1357(5) 0.1394(4) 1.1407(3) 0.0462(12) Uani d . 1 1
O O12 0.2977(6) 0.6792(5) 0.1713(3) 0.093(2) Uani d . 1 1
H H12A 0.3810 0.6727 0.1343 0.139 Uiso d R 1 1
H H12B 0.2397 0.6538 0.1557 0.139 Uiso d R 1 1
O O14 0.1516(6) 0.5653(5) 0.0924(4) 0.0760(16) Uani d . 1 1
H H14A 0.0632 0.5913 0.1042 0.114 Uiso calc R 1 1

loop_
_atom_site_aniso_label
_atom_site_aniso_U_11
_atom_site_aniso_U_22
_atom_site_aniso_U_33
_atom_site_aniso_U_12
_atom_site_aniso_U_13
_atom_site_aniso_U_23
C1 0.058(5) 0.102(6) 0.046(4) -0.035(5) -0.022(4) 0.015(4)
C2 0.055(5) 0.093(6) 0.049(4) -0.033(5) -0.018(4) 0.021(4)
C3 0.075(6) 0.126(7) 0.049(4) -0.063(6) -0.034(4) 0.027(5)
C4 0.044(5) 0.142(8) 0.045(4) -0.041(5) -0.014(4) 0.012(5)
C5 0.071(6) 0.075(5) 0.040(4) -0.025(5) -0.017(4) 0.004(4)
C6 0.038(4) 0.062(4) 0.035(3) -0.030(4) -0.016(3) 0.022(3)
C7 0.042(4) 0.043(4) 0.038(4) -0.011(3) -0.007(3) -0.004(3)
C8 0.035(4) 0.038(4) 0.035(3) -0.016(3) -0.005(3) 0.003(3)
C9 0.034(4) 0.043(4) 0.036(3) -0.007(3) -0.003(3) -0.005(3)
C10 0.028(4) 0.061(5) 0.046(4) -0.010(3) -0.009(3) 0.008(3)
C11 0.066(6) 0.060(5) 0.059(5) -0.031(4) -0.037(4) 0.020(4)
C12 0.012(3) 0.053(4) 0.048(4) -0.006(3) 0.006(3) -0.006(3)
C13 0.037(4) 0.051(4) 0.036(3) -0.015(3) 0.005(3) -0.002(3)
C14 0.036(4) 0.043(4) 0.032(3) -0.012(3) 0.007(3) 0.003(3)
C15 0.065(6) 0.065(5) 0.050(5) -0.024(5) -0.008(4) 0.005(4)
C16 0.045(4) 0.046(4) 0.046(4) -0.008(3) -0.018(3) 0.009(3)
C17 0.059(5) 0.037(4) 0.075(5) -0.005(4) -0.016(4) 0.000(4)
C18 0.019(3) 0.048(4) 0.028(3) -0.002(3) 0.001(3) -0.005(3)
C19 0.051(5) 0.043(4) 0.037(3) -0.012(3) -0.018(3) 0.005(3)
C20 0.008(3) 0.053(4) 0.031(3) -0.004(3) 0.014(3) -0.007(3)
C21 0.027(4) 0.056(4) 0.042(4) -0.001(3) -0.006(3) 0.003(3)
C22 0.036(4) 0.069(5) 0.043(4) -0.007(4) -0.010(3) 0.007(3)
C23 0.040(4) 0.068(5) 0.030(3) -0.015(4) -0.006(3) 0.006(3)
C24 0.045(4) 0.042(4) 0.029(3) -0.008(3) -0.007(3) -0.004(3)
C25 0.042(5) 0.060(5) 0.032(3) 0.000(4) -0.004(3) -0.002(3)
C26 0.028(4) 0.036(4) 0.033(3) 0.003(3) 0.002(3) -0.004(3)
N4 0.017(3) 0.052(3) 0.029(3) -0.001(2) 0.009(2) 0.007(2)
C28 0.024(4) 0.040(4) 0.023(3) -0.007(3) 0.004(3) -0.001(3)
C29 0.045(5) 0.048(4) 0.039(4) -0.012(4) -0.014(3) 0.006(3)
C30 0.040(5) 0.103(7) 0.079(6) -0.002(5) 0.006(4) -0.008(5)
F1 0.042(2) 0.055(2) 0.045(2) -0.004(2) 0.0023(18) -0.0021(18)
F2 0.086(4) 0.081(3) 0.072(3) -0.029(3) -0.039(3) 0.041(2)
N1 0.041(4) 0.070(4) 0.034(3) -0.018(3) -0.011(3) 0.007(3)
N2 0.042(4) 0.057(4) 0.040(3) -0.023(3) -0.005(3) 0.012(3)
N3 0.041(3) 0.040(3) 0.029(3) -0.013(3) -0.006(2) 0.002(2)
C27 0.019(3) 0.057(4) 0.030(3) -0.003(3) 0.013(3) 0.001(3)
N6 0.046(4) 0.044(3) 0.030(3) -0.006(3) -0.005(3) 0.008(2)
O1 0.063(4) 0.063(3) 0.063(3) -0.010(3) -0.011(3) 0.005(3)
O2 0.057(4) 0.082(4) 0.065(3) 0.002(3) 0.009(3) -0.004(3)
O3 0.075(4) 0.089(4) 0.053(3) -0.030(3) -0.001(3) 0.020(3)
O4 0.057(4) 0.073(4) 0.034(2) -0.010(3) -0.004(2) 0.002(2)
O5 0.048(3) 0.062(3) 0.044(3) -0.006(3) -0.013(2) 0.002(2)
O6 0.087(5) 0.108(5) 0.043(3) 0.002(4) -0.013(3) 0.030(3)
O7 0.057(4) 0.085(4) 0.039(3) -0.008(3) -0.006(3) 0.019(3)
O8 0.041(3) 0.068(3) 0.036(2) 0.002(2) -0.005(2) 0.014(2)
O9 0.051(3) 0.066(3) 0.036(2) -0.011(3) -0.006(2) 0.017(2)
O10 0.049(3) 0.055(3) 0.026(2) -0.016(2) 0.000(2) 0.011(2)
O12 0.068(4) 0.119(5) 0.056(3) -0.017(4) 0.027(3) -0.022(3)
O14 0.070(4) 0.086(4) 0.059(3) -0.003(3) -0.020(3) 0.019(3)

loop_
_atom_type_symbol
_atom_type_description
_atom_type_scat_dispersion_real
_atom_type_scat_dispersion_imag
_atom_type_scat_source
C C 0.0033 0.0016 'International Tables Vol C Tables 4.2.6.8 and 6.1.1.4'
H H 0.0000 0.0000 'International Tables Vol C Tables 4.2.6.8 and 6.1.1.4'
N N 0.0061 0.0033 'International Tables Vol C Tables 4.2.6.8 and 6.1.1.4'
O O 0.0106 0.0060 'International Tables Vol C Tables 4.2.6.8 and 6.1.1.4'
F F 0.0171 0.0103 'International Tables Vol C Tables 4.2.6.8 and 6.1.1.4'

loop_
_geom_angle_atom_site_label_1
_geom_angle_atom_site_label_2
_geom_angle_atom_site_label_3
_geom_angle
C2 C1 N1 114.6(6)
C2 C1 H1A 108.6
N1 C1 H1A 108.6
C2 C1 H1B 108.6
N1 C1 H1B 108.6
H1A C1 H1B 107.6
C1 C2 N2 111.9(6)
C1 C2 C5 117.1(6)
N2 C2 C5 110.2(6)
C1 C2 H2 105.6
N2 C2 H2 105.6
C5 C2 H2 105.6
C4 C3 N2 113.8(6)
C4 C3 H3A 108.8
N2 C3 H3A 108.8
C4 C3 H3B 108.8
N2 C3 H3B 108.8
H3A C3 H3B 107.7
C3 C4 N1 110.2(7)
C3 C4 H4A 109.6
N1 C4 H4A 109.6
C3 C4 H4B 109.6
N1 C4 H4B 109.6
H4A C4 H4B 108.1
C2 C5 H5A 109.5
C2 C5 H5B 109.5
H5A C5 H5B 109.5
C2 C5 H5C 109.5
H5A C5 H5C 109.5
H5B C5 H5C 109.5
C7 C6 C11 116.5(6)
C7 C6 N1 120.8(6)
C11 C6 N1 122.6(6)
F1 C7 C6 118.0(5)
F1 C7 C8 119.4(6)
C6 C7 C8 122.6(6)
N3 C8 C9 120.0(5)
N3 C8 C7 123.7(6)
C9 C8 C7 116.2(6)
C8 C9 C10 120.9(6)
C8 C9 C12 121.7(6)
C10 C9 C12 117.4(6)
C11 C10 C9 119.3(7)
C11 C10 H10 120.4
C9 C10 H10 120.4
C10 C11 F2 119.3(7)
C10 C11 C6 124.3(6)
F2 C11 C6 116.2(6)
O1 C12 C13 123.0(6)
O1 C12 C9 123.4(6)
C13 C12 C9 113.6(6)
C14 C13 C12 121.7(5)
C14 C13 C15 118.6(6)
C12 C13 C15 119.7(6)
C13 C14 N3 124.6(6)
C13 C14 H14 117.7
N3 C14 H14 117.7
O3 C15 O2 124.6(7)
O3 C15 C13 120.6(8)
O2 C15 C13 114.7(7)
N3 C16 C17 110.8(5)
N3 C16 H16A 109.5
C17 C16 H16A 109.5
N3 C16 H16B 109.5
C17 C16 H16B 109.5
H16A C16 H16B 108.1
C16 C17 H17A 109.5
C16 C17 H17B 109.5
H17A C17 H17B 109.5
C16 C17 H17C 109.5
H17A C17 H17C 109.5
H17B C17 H17C 109.5
C23 C18 C19 119.8(6)
C23 C18 C24 122.6(5)
C19 C18 C24 117.6(6)
C20 C19 C18 120.5(6)
C20 C19 H19 119.8
C18 C19 H19 119.8
C19 C20 C21 119.1(5)
C19 C20 C25 119.5(6)
C21 C20 C25 121.4(6)
C22 C21 C20 122.6(6)
C22 C21 H21 118.7
C20 C21 H21 118.7
C21 C22 C23 118.5(6)
C21 C22 H22 120.7
C23 C22 H22 120.7
C18 C23 C22 119.5(6)
C18 C23 H23 120.3
C22 C23 H23 120.3
O5 C24 O4 116.9(6)
O5 C24 C18 124.8(5)
O4 C24 C18 118.3(6)
O6 C25 O7 126.1(6)
O6 C25 C20 117.8(6)
O7 C25 C20 115.9(6)
O9 C26 N6 123.3(5)
O9 C26 N4 123.0(6)
N6 C26 N4 113.7(6)
C26 N4 C28 125.3(5)
C26 N4 H4 117.3
C28 N4 H4 117.3
O10 C28 C27 126.6(6)
O10 C28 N4 115.9(5)
C27 C28 N4 117.5(5)
O8 C29 N6 119.3(5)
O8 C29 C27 124.0(6)
N6 C29 C27 116.7(6)
O14 C30 H30A 109.5
O14 C30 H30B 109.5
H30A C30 H30B 109.5
O14 C30 H30C 109.5
H30A C30 H30C 109.5
H30B C30 H30C 109.5
C6 N1 C1 122.1(5)
C6 N1 C4 121.4(5)
C1 N1 C4 115.3(5)
C3 N2 C2 113.1(5)
C3 N2 H2A 109.0
C2 N2 H2A 109.0
C3 N2 H2B 109.0
C2 N2 H2B 109.0
H2A N2 H2B 107.8
C14 N3 C8 118.3(5)
C14 N3 C16 116.8(5)
C8 N3 C16 124.7(5)
C28 C27 C29 120.5(6)
C28 C27 H27 119.8
C29 C27 H27 119.8
C29 N6 C26 126.1(5)
C29 N6 H6 117.0
C26 N6 H6 117.0
C15 O2 H2C 101.8
C24 O4 H4C 109.5
C25 O7 H7 114.4
H12A O12 H12B 121.3
C30 O14 H14A 109.5

loop_
_geom_bond_atom_site_label_1
_geom_bond_atom_site_label_2
_geom_bond_distance
C1 C2 1.417(9)
C1 N1 1.442(8)
C1 H1A 0.9700
C1 H1B 0.9700
C2 N2 1.489(8)
C2 C5 1.513(9)
C2 H2 0.9800
C3 C4 1.430(10)
C3 N2 1.485(7)
C3 H3A 0.9700
C3 H3B 0.9700
C4 N1 1.462(8)
C4 H4A 0.9700
C4 H4B 0.9700
C5 H5A 0.9600
C5 H5B 0.9600
C5 H5C 0.9600
C6 C7 1.385(8)
C6 C11 1.384(9)
C6 N1 1.395(7)
C7 F1 1.335(7)
C7 C8 1.429(8)
C8 N3 1.395(7)
C8 C9 1.395(8)
C9 C10 1.411(9)
C9 C12 1.470(8)
C10 C11 1.324(9)
C10 H10 0.9300
C11 F2 1.367(7)
C12 O1 1.255(7)
C12 C13 1.432(9)
C13 C14 1.343(9)
C13 C15 1.534(9)
C14 N3 1.352(7)
C14 H14 0.9300
C15 O3 1.202(9)
C15 O2 1.258(9)
C16 N3 1.500(8)
C16 C17 1.504(9)
C16 H16A 0.9700
C16 H16B 0.9700
C17 H17A 0.9600
C17 H17B 0.9600
C17 H17C 0.9600
C18 C23 1.380(9)
C18 C19 1.388(8)
C18 C24 1.430(8)
C19 C20 1.380(8)
C19 H19 0.9300
C20 C21 1.388(9)
C20 C25 1.518(8)
C21 C22 1.335(8)
C21 H21 0.9300
C22 C23 1.441(9)
C22 H22 0.9300
C23 H23 0.9300
C24 O5 1.246(7)
C24 O4 1.356(7)
C25 O6 1.235(8)
C25 O7 1.280(8)
C26 O9 1.218(7)
C26 N6 1.378(8)
C26 N4 1.360(7)
N4 C28 1.374(7)
N4 H4 0.8600
C28 O10 1.270(6)
C28 C27 1.382(8)
C29 O8 1.272(7)
C29 N6 1.357(8)
C29 C27 1.401(8)
C30 O14 1.401(8)
C30 H30A 0.9600
C30 H30B 0.9600
C30 H30C 0.9600
N2 H2A 0.9000
N2 H2B 0.9000
C27 H27 0.9300
N6 H6 0.8600
O2 H2C 0.8200
O4 H4C 0.8200
O7 H7 0.8200
O12 H12A 0.8201
O12 H12B 0.8201
O14 H14A 0.8200

loop_
_geom_hbond_atom_site_label_D
_geom_hbond_atom_site_label_H
_geom_hbond_atom_site_label_A
_geom_hbond_site_symmetry_A
_geom_hbond_distance_DH
_geom_hbond_distance_HA
_geom_hbond_distance_DA
_geom_hbond_angle_DHA
_geom_hbond_publ_flag
N2 H2A O9 1_455 0.90 2.54 3.013(8) 114 yes
N2 H2A O10 2_557 0.90 2.09 2.904(7) 150 yes
N2 H2B O12 2_566 0.90 1.99 2.846(8) 159 yes
O2 H2C O1 . 0.82 1.84 2.511(7) 138 yes
N4 H4 O9 2_657 0.86 1.96 2.820(7) 176 yes
O4 H4C O10 1_654 0.82 1.80 2.574(7) 156 yes
N6 H6 O6 . 0.86 2.03 2.888(6) 171 yes
O7 H7 O8 . 0.82 1.76 2.581(6) 176 yes
O12 H12A O3 2_665 0.82 2.03 2.731(7) 143 yes
O12 H12B O14 . 0.82 1.98 2.773(9) 164 yes
O14 H14A O8 2_566 0.82 1.98 2.795(8) 172 yes
C1 H1A F2 . 0.97 2.37 2.923(9) 115 yes
C2 H2 O5 2_656 0.98 2.48 3.390(9) 155 yes
C10 H10 F2 2_656 0.93 2.49 3.181(9) 131 yes
C14 H14 O14 . 0.93 2.59 3.453(8) 154 yes
C16 H16A F1 . 0.97 2.14 2.696(7) 115 yes
C17 H17B O7 2_566 0.96 2.51 3.308(10) 140 yes

loop_
_geom_torsion_atom_site_label_1
_geom_torsion_atom_site_label_2
_geom_torsion_atom_site_label_3
_geom_torsion_atom_site_label_4
_geom_torsion
N1 C1 C2 N2 -47.3(10)
N1 C1 C2 C5 -175.9(7)
N2 C3 C4 N1 50.8(10)
C11 C6 C7 F1 -174.7(5)
N1 C6 C7 F1 4.8(8)
C11 C6 C7 C8 5.1(9)
N1 C6 C7 C8 -175.4(5)
F1 C7 C8 N3 -3.2(8)
C6 C7 C8 N3 177.0(5)
F1 C7 C8 C9 174.8(5)
C6 C7 C8 C9 -5.0(8)
N3 C8 C9 C10 -178.5(5)
C7 C8 C9 C10 3.4(8)
N3 C8 C9 C12 -0.9(9)
C7 C8 C9 C12 -179.0(5)
C8 C9 C10 C11 -2.1(9)
C12 C9 C10 C11 -179.9(6)
C9 C10 C11 F2 176.8(5)
C9 C10 C11 C6 2.3(10)
C7 C6 C11 C10 -3.7(10)
N1 C6 C11 C10 176.8(6)
C7 C6 C11 F2 -178.4(5)
N1 C6 C11 F2 2.1(9)
C8 C9 C12 O1 176.6(6)
C10 C9 C12 O1 -5.6(9)
C8 C9 C12 C13 -1.0(8)
C10 C9 C12 C13 176.7(5)
O1 C12 C13 C14 -175.5(6)
C9 C12 C13 C14 2.2(9)
O1 C12 C13 C15 5.4(10)
C9 C12 C13 C15 -176.9(5)
C12 C13 C14 N3 -1.4(10)
C15 C13 C14 N3 177.7(6)
C14 C13 C15 O3 -2.5(10)
C12 C13 C15 O3 176.6(7)
C14 C13 C15 O2 177.5(6)
C12 C13 C15 O2 -3.4(10)
C23 C18 C19 C20 -1.8(9)
C24 C18 C19 C20 177.8(5)
C18 C19 C20 C21 0.4(9)
C18 C19 C20 C25 -179.6(6)
C19 C20 C21 C22 1.6(10)
C25 C20 C21 C22 -178.4(6)
C20 C21 C22 C23 -2.1(10)
C19 C18 C23 C22 1.2(9)
C24 C18 C23 C22 -178.4(6)
C21 C22 C23 C18 0.7(10)
C23 C18 C24 O5 170.8(6)
C19 C18 C24 O5 -8.8(9)
C23 C18 C24 O4 -7.0(9)
C19 C18 C24 O4 173.4(5)
C19 C20 C25 O6 -0.6(10)
C21 C20 C25 O6 179.4(7)
C19 C20 C25 O7 175.9(6)
C21 C20 C25 O7 -4.2(9)
O9 C26 N4 C28 178.2(6)
N6 C26 N4 C28 -3.5(8)
C26 N4 C28 O10 -178.5(5)
C26 N4 C28 C27 0.0(9)
C7 C6 N1 C1 -125.2(7)
C11 C6 N1 C1 54.2(9)
C7 C6 N1 C4 42.0(9)
C11 C6 N1 C4 -138.6(7)
C2 C1 N1 C6 -141.4(7)
C2 C1 N1 C4 50.7(10)
C3 C4 N1 C6 141.0(7)
C3 C4 N1 C1 -51.0(9)
C4 C3 N2 C2 -50.6(10)
C1 C2 N2 C3 47.3(9)
C5 C2 N2 C3 179.4(6)
C13 C14 N3 C8 -0.6(9)
C13 C14 N3 C16 175.4(6)
C9 C8 N3 C14 1.7(8)
C7 C8 N3 C14 179.7(5)
C9 C8 N3 C16 -173.9(5)
C7 C8 N3 C16 4.0(8)
C17 C16 N3 C14 -93.5(6)
C17 C16 N3 C8 82.2(7)
O10 C28 C27 C29 -177.9(6)
N4 C28 C27 C29 3.8(9)
O8 C29 C27 C28 174.9(6)
N6 C29 C27 C28 -3.6(9)
O8 C29 N6 C26 -178.9(6)
C27 C29 N6 C26 -0.3(9)
O9 C26 N6 C29 -178.0(6)
N4 C26 N6 C29 3.7(9)
